data_7210911
loop_
_publ_author_name
'Eccles, Kevin S.'
'Morrison, Robin E.'
'Daly, Carla A.'
'O'Mahony, Graham E.'
'Maguire, Anita R.'
'Lawrence, Simon E.'

_publ_section_title
;
 Co-crystallisation through halogen bonding with racemic or enantiopure
 sulfinamides
;
_journal_issue 37
_journal_name_full CrystEngComm
_journal_page_first 7571
_journal_paper_doi 10.1039/c3ce40932e
_journal_volume 15
_journal_year 2013
_chemical_formula_moiety 'C7 H9 N O S'
_chemical_formula_sum 'C7 H9 N O S'
_chemical_formula_weight 155.21
_space_group_crystal_system monoclinic
_space_group_IT_number 14
_space_group_name_Hall '-P 2yn'
_space_group_name_H-M_alt 'P 1 21/n 1'
_symmetry_space_group_name_Hall '-P 2yn'
_symmetry_space_group_name_H-M 'P 1 21/n 1'
_atom_sites_solution_hydrogens geom
_atom_sites_solution_primary direct
_atom_sites_solution_secondary difmap
_cell_angle_alpha 90
_cell_angle_beta 96.332(6)
_cell_angle_gamma 90
_cell_formula_units_Z 4
_cell_length_a 5.0243(8)
_cell_length_b 26.279(5)
_cell_length_c 6.0065(10)
_cell_measurement_reflns_used 1291
_cell_measurement_temperature 300.(2)
_cell_measurement_theta_max 22.6673
_cell_measurement_theta_min 3.1007
_cell_volume 788.2(2)
_computing_cell_refinement 'SAINT V7.68A (Bruker AXS, 2009)'
_computing_data_collection 'Bruker Instrument Service v2009, 3, 0, 0'
_computing_data_reduction 'SAINT V7.68A (Bruker AXS, 2009)'
_computing_molecular_graphics 'Mercury 3.0 (Macrae et al, 2008)'
_computing_structure_refinement 'SHELXL-97 (Sheldrick, 2008)'
_computing_structure_solution 'SHELXS-97 (Sheldrick, 2008)'
_diffrn_ambient_temperature 300(2)
_diffrn_detector_area_resol_mean 8.3330
_diffrn_measured_fraction_theta_full 0.984
_diffrn_measured_fraction_theta_max 0.984
_diffrn_measurement_device_type 'Bruker SMART X2S'
_diffrn_measurement_method '\w scans'
_diffrn_radiation_monochromator 'doubly curved silicon crystal'
_diffrn_radiation_source 'micro-focus sealed tube'
_diffrn_radiation_type MoK\a
_diffrn_radiation_wavelength 0.71073
_diffrn_reflns_av_R_equivalents 0.0350
_diffrn_reflns_av_sigmaI/netI 0.0399
_diffrn_reflns_limit_h_max 5
_diffrn_reflns_limit_h_min -5
_diffrn_reflns_limit_k_max 31
_diffrn_reflns_limit_k_min -31
_diffrn_reflns_limit_l_max 7
_diffrn_reflns_limit_l_min -5
_diffrn_reflns_number 4846
_diffrn_reflns_theta_full 25.12
_diffrn_reflns_theta_max 25.12
_diffrn_reflns_theta_min 1.55
_exptl_absorpt_coefficient_mu 0.340
_exptl_absorpt_correction_T_max 0.97
_exptl_absorpt_correction_T_min 0.84
_exptl_absorpt_correction_type multi-scan
_exptl_absorpt_process_details 'SADABS V2008/1 (Bruker AXS)'
_exptl_crystal_colour colourless
_exptl_crystal_density_diffrn 1.308
_exptl_crystal_density_method 'not measured'
_exptl_crystal_description Block
_exptl_crystal_F_000 328
_exptl_crystal_size_max 0.220
_exptl_crystal_size_mid 0.140
_exptl_crystal_size_min 0.090
_refine_diff_density_max 0.330
_refine_diff_density_min -0.381
_refine_ls_extinction_method none
_refine_ls_goodness_of_fit_ref 1.182
_refine_ls_hydrogen_treatment mixed
_refine_ls_matrix_type full
_refine_ls_number_parameters 100
_refine_ls_number_reflns 1374
_refine_ls_number_restraints 2
_refine_ls_restrained_S_all 1.182
_refine_ls_R_factor_all 0.0716
_refine_ls_R_factor_gt 0.0468
_refine_ls_shift/su_max 0.006
_refine_ls_shift/su_mean 0.000
_refine_ls_structure_factor_coef Fsqd
_refine_ls_weighting_details 'calc w=1/[\s^2^(Fo^2^)+(0.0819P)^2^+0.0000P] where P=(Fo^2^+2Fc^2^)/3'
_refine_ls_weighting_scheme calc
_refine_ls_wR_factor_gt 0.1232
_refine_ls_wR_factor_ref 0.1484
_reflns_number_gt 1051
_reflns_number_total 1374
_reflns_threshold_expression >2sigma(I)
_cod_data_source_file c3ce40932e.txt
_cod_data_source_block Compound_(+/-)2
_cod_database_code 7210911

loop_
_space_group_symop_operation_xyz
'x, y, z'
'-x+1/2, y+1/2, -z+1/2'
'-x, -y, -z'
'x-1/2, -y-1/2, z-1/2'

loop_
_atom_site_type_symbol
_atom_site_label
_atom_site_fract_x
_atom_site_fract_y
_atom_site_fract_z
_atom_site_U_iso_or_equiv
_atom_site_adp_type
_atom_site_calc_flag
_atom_site_refinement_flags
_atom_site_occupancy
S S7 0.62873(14) 0.19338(3) 0.41672(15) 0.0380(3) Uani d . 1
C C1 0.3539(6) 0.15045(12) 0.3418(6) 0.0362(7) Uani d . 1
C C4 -0.0484(6) 0.08042(13) 0.2017(7) 0.0486(9) Uani d . 1
C C6 0.2881(7) 0.11247(13) 0.4853(6) 0.0483(9) Uani d . 1
H H6 0.3783 0.1099 0.6287 0.058 Uiso calc R 1
C C2 0.2196(7) 0.15370(13) 0.1289(6) 0.0439(8) Uani d . 1
H H2 0.2634 0.179 0.0309 0.053 Uiso calc R 1
C C5 0.0878(7) 0.07836(14) 0.4145(7) 0.0535(10) Uani d . 1
H H5 0.0431 0.0532 0.5128 0.064 Uiso calc R 1
C C3 0.0183(7) 0.11882(14) 0.0624(6) 0.0513(9) Uani d . 1
H H3 -0.0738 0.1215 -0.0802 0.062 Uiso calc R 1
O O8 0.5722(4) 0.23776(9) 0.2628(4) 0.0488(7) Uani d . 1
N N9 0.5620(7) 0.20530(12) 0.6722(5) 0.0451(8) Uani d D 1
C C10 -0.2698(8) 0.04290(16) 0.1259(8) 0.0735(13) Uani d . 1
H H10A -0.1994 0.0089 0.1355 0.11 Uiso calc R 1
H H10B -0.339 0.0501 -0.0262 0.11 Uiso calc R 1
H H10C -0.411 0.0459 0.2205 0.11 Uiso calc R 1
H H9A 0.692(7) 0.2200(13) 0.739(6) 0.056(12) Uiso d D 1
H H9B 0.409(7) 0.2217(14) 0.655(7) 0.069(13) Uiso d D 1

loop_
_atom_site_aniso_label
_atom_site_aniso_U_11
_atom_site_aniso_U_22
_atom_site_aniso_U_33
_atom_site_aniso_U_12
_atom_site_aniso_U_13
_atom_site_aniso_U_23
S7 0.0255(4) 0.0435(5) 0.0457(6) 0.0014(3) 0.0064(3) 0.0000(4)
C1 0.0302(15) 0.0402(17) 0.0389(19) 0.0010(12) 0.0064(13) -0.0006(15)
C4 0.0360(18) 0.044(2) 0.066(3) 0.0006(14) 0.0068(17) -0.0122(18)
C6 0.050(2) 0.048(2) 0.045(2) -0.0043(15) -0.0009(16) 0.0070(17)
C2 0.0441(18) 0.051(2) 0.037(2) -0.0009(15) 0.0084(15) 0.0033(16)
C5 0.054(2) 0.0426(19) 0.064(3) -0.0088(16) 0.0072(18) 0.0066(18)
C3 0.047(2) 0.058(2) 0.046(2) -0.0004(17) -0.0056(16) -0.0095(18)
O8 0.0393(12) 0.0509(14) 0.0567(16) -0.0071(11) 0.0075(11) 0.0120(12)
N9 0.0380(17) 0.0548(19) 0.0417(19) -0.0028(15) 0.0006(14) -0.0061(14)
C10 0.049(2) 0.059(2) 0.110(4) -0.0123(19) 0.003(2) -0.023(3)

loop_
_atom_type_symbol
_atom_type_description
_atom_type_scat_dispersion_real
_atom_type_scat_dispersion_imag
_atom_type_scat_source
C C 0.0033 0.0016 'International Tables Vol C Tables 4.2.6.8 and 6.1.1.4'
H H 0.0000 0.0000 'International Tables Vol C Tables 4.2.6.8 and 6.1.1.4'
N N 0.0061 0.0033 'International Tables Vol C Tables 4.2.6.8 and 6.1.1.4'
O O 0.0106 0.0060 'International Tables Vol C Tables 4.2.6.8 and 6.1.1.4'
S S 0.1246 0.1234 'International Tables Vol C Tables 4.2.6.8 and 6.1.1.4'

loop_
_geom_angle_atom_site_label_1
_geom_angle_atom_site_label_2
_geom_angle_atom_site_label_3
_geom_angle
O8 S7 N9 112.68(15)
O8 S7 C1 104.23(14)
N9 S7 C1 97.09(16)
C2 C1 C6 119.7(3)
C2 C1 S7 118.4(2)
C6 C1 S7 121.7(3)
C3 C4 C5 117.5(3)
C3 C4 C10 120.9(4)
C5 C4 C10 121.6(4)
C5 C6 C1 119.5(3)
C5 C6 H6 120.2
C1 C6 H6 120.2
C1 C2 C3 119.4(3)
C1 C2 H2 120.3
C3 C2 H2 120.3
C6 C5 C4 122.0(3)
C6 C5 H5 119.0
C4 C5 H5 119.0
C4 C3 C2 121.8(3)
C4 C3 H3 119.1
C2 C3 H3 119.1
S7 N9 H9A 108.(3)
S7 N9 H9B 105.(3)
H9A N9 H9B 117.(4)
C4 C10 H10A 109.5
C4 C10 H10B 109.5
H10A C10 H10B 109.5
C4 C10 H10C 109.5
H10A C10 H10C 109.5
H10B C10 H10C 109.5

loop_
_geom_bond_atom_site_label_1
_geom_bond_atom_site_label_2
_geom_bond_distance
S7 O8 1.496(2)
S7 N9 1.637(3)
S7 C1 1.801(3)
C1 C2 1.381(5)
C1 C6 1.383(5)
C4 C3 1.376(5)
C4 C5 1.383(5)
C4 C10 1.518(5)
C6 C5 1.379(5)
C6 H6 0.93
C2 C3 1.391(5)
C2 H2 0.93
C5 H5 0.93
C3 H3 0.93
N9 H9A 0.82(3)
N9 H9B 0.88(3)
C10 H10A 0.96
C10 H10B 0.96
C10 H10C 0.96

loop_
_geom_hbond_atom_site_label_D
_geom_hbond_atom_site_label_H
_geom_hbond_atom_site_label_A
_geom_hbond_site_symmetry_A
_geom_hbond_distance_DH
_geom_hbond_distance_HA
_geom_hbond_distance_DA
_geom_hbond_angle_DHA
N9 H9B O8 4_566 0.88(3) 2.16(4) 2.981(4) 156.(4)
N9 H9A O8 4_666 0.82(3) 2.20(3) 2.966(4) 155.(4)

loop_
_geom_torsion_atom_site_label_1
_geom_torsion_atom_site_label_2
_geom_torsion_atom_site_label_3
_geom_torsion_atom_site_label_4
_geom_torsion
O8 S7 C1 C2 24.3(3)
N9 S7 C1 C2 139.9(3)
O8 S7 C1 C6 -160.4(3)
N9 S7 C1 C6 -44.8(3)
C2 C1 C6 C5 -0.3(5)
S7 C1 C6 C5 -175.6(3)
C6 C1 C2 C3 0.4(5)
S7 C1 C2 C3 175.9(3)
C1 C6 C5 C4 0.9(6)
C3 C4 C5 C6 -1.5(6)
C10 C4 C5 C6 -179.6(3)
C5 C4 C3 C2 1.7(6)
C10 C4 C3 C2 179.7(3)
C1 C2 C3 C4 -1.1(5)
